data_7221106
loop_
_publ_author_name
'Blase, W.'
'Cordier, G.'

_publ_section_title
;
 Na10 Ga6 Sn3, eine Verbindung an der Zintl-Grenze
;
_journal_name_full
;
Zeitschrift fuer Naturforschung, Teil B. Anorganische Chemie, Organische 
Chemie (42,1987-)
;
_journal_page_first 1479
_journal_page_last 1482
_journal_volume 44
_journal_year 1989
_chemical_formula_sum 'Ga6 Na10 Sn3'
_space_group_IT_number 136
_symmetry_space_group_name_Hall '-P 4n 2n'
_symmetry_space_group_name_H-M 'P 42/m n m'
_cell_angle_alpha 90
_cell_angle_beta 90
_cell_angle_gamma 90
_cell_formula_units_Z 4
_cell_length_a 14.576
_cell_length_b 14.576
_cell_length_c 8.976
_cell_volume 1907.039
_citation_journal_id_ASTM ZNBSEN
_cod_data_source_file Blase_ZNBSEN_1989_235.cif
_cod_data_source_block Ga6Na10Sn3
_cod_database_code 7221106

loop_
_symmetry_equiv_pos_as_xyz
x,y,z
-y+1/2,x+1/2,z+1/2
-x,-y,z
y+1/2,-x+1/2,z+1/2
x+1/2,-y+1/2,-z+1/2
y,x,-z
-x+1/2,y+1/2,-z+1/2
-y,-x,-z
-x,-y,-z
y-1/2,-x-1/2,-z-1/2
x,y,-z
-y-1/2,x-1/2,-z-1/2
-x-1/2,y-1/2,z-1/2
-y,-x,z
x-1/2,-y-1/2,z-1/2
y,x,z

loop_
_atom_site_label
_atom_site_type_symbol
_atom_site_fract_x
_atom_site_fract_y
_atom_site_fract_z
_atom_site_occupancy
_atom_site_U_iso_or_equiv
Sn2 Sn 0.0853 0.3575 0.5 1 0.0
Na3 Na 0.1851 0.3663 0 1 0.0
Ga1 Ga 0.0424 0.1751 0.5 1 0.0
Sn1 Sn 0.1413 0.1413 0 1 0.0
Na2 Na 0.4097 0.4097 0.5 1 0.0
Na4 Na 0.2358 0.2358 0.3158 1 0.0
Ga3 Ga 0.0655 0.0655 0.2598 1 0.0
Na1 Na 0 0.5 0.25 1 0.0
Na5 Na 0.2232 0.493 0.307 1 0.0
Ga2 Ga 0.3904 0.3904 0.1503 1 0.0
